data_7018333
loop_
_publ_author_name
'Hamidi, Shima'
'Deacon, Glen B.'
'Junk, Peter C.'
'Neumann, Paul'

_publ_section_title
;
 Direct reaction of iodine-activated lanthanoid metals with
 2,6-diisopropylphenol.
;
_journal_issue 12
_journal_name_full 'Dalton transactions (Cambridge, England : 2003)'
_journal_page_first 3541
_journal_page_last 3552
_journal_paper_doi 10.1039/c2dt11752e
_journal_volume 41
_journal_year 2012
_chemical_formula_moiety 'C56 H91 Nd O8'
_chemical_formula_sum 'C56 H91 Nd O8'
_chemical_formula_weight 1036.53
_chemical_name_common SQ
_chemical_name_systematic
;
?
;
_space_group_IT_number 60
_symmetry_cell_setting orthorhombic
_symmetry_space_group_name_Hall '-P 2n 2ab'
_symmetry_space_group_name_H-M 'P b c n'
_atom_sites_solution_hydrogens geom
_atom_sites_solution_primary direct
_atom_sites_solution_secondary difmap
_audit_creation_method SHELXL-97
_cell_angle_alpha 90.00
_cell_angle_beta 90.00
_cell_angle_gamma 90.00
_cell_formula_units_Z 8
_cell_length_a 25.234(2)
_cell_length_b 22.3796(15)
_cell_length_c 20.0280(17)
_cell_measurement_reflns_used 171113
_cell_measurement_temperature 123(1)
_cell_measurement_theta_max 27.50
_cell_measurement_theta_min 1.22
_cell_volume 11310.3(15)
_computing_cell_refinement 'Bruker SMART (Bruker)'
_computing_data_collection 'Bruker SMART (Bruker)'
_computing_data_reduction 'Bruker SAINT (Bruker)'
_computing_molecular_graphics 'X-Seed (Barbour, 1999)'
_computing_publication_material 'CIFTAB (Sheldrick, 1997)'
_computing_structure_refinement 'SHELXL-97 (Sheldrick, 1997)'
_computing_structure_solution 'SHELXS-97 (Sheldrick, 1990)'
_diffrn_ambient_temperature 123(1)
_diffrn_measured_fraction_theta_full 0.984
_diffrn_measured_fraction_theta_max 0.984
_diffrn_measurement_device_type 'Bruker X8 Apex II CCD'
_diffrn_measurement_method 'phi and omega scans'
_diffrn_radiation_monochromator graphite
_diffrn_radiation_source 'fine-focus sealed tube'
_diffrn_radiation_type MoK\a
_diffrn_radiation_wavelength 0.71073
_diffrn_reflns_av_R_equivalents 0.0714
_diffrn_reflns_av_sigmaI/netI 0.0441
_diffrn_reflns_limit_h_max 32
_diffrn_reflns_limit_h_min -32
_diffrn_reflns_limit_k_max 27
_diffrn_reflns_limit_k_min -28
_diffrn_reflns_limit_l_max 26
_diffrn_reflns_limit_l_min -26
_diffrn_reflns_number 171113
_diffrn_reflns_theta_full 27.50
_diffrn_reflns_theta_max 27.50
_diffrn_reflns_theta_min 1.22
_exptl_absorpt_coefficient_mu 0.966
_exptl_absorpt_correction_T_max 0.9624
_exptl_absorpt_correction_T_min 0.8766
_exptl_absorpt_correction_type multi-scan
_exptl_absorpt_process_details SADABS
_exptl_crystal_colour blue
_exptl_crystal_density_diffrn 1.217
_exptl_crystal_density_method 'not measured'
_exptl_crystal_description block
_exptl_crystal_F_000 4408
_exptl_crystal_size_max 0.14
_exptl_crystal_size_mid 0.12
_exptl_crystal_size_min 0.04
_refine_diff_density_max 1.818
_refine_diff_density_min -1.075
_refine_diff_density_rms 0.112
_refine_ls_extinction_coef none
_refine_ls_extinction_expression Fc^*^=kFc[1+0.001xFc^2^\l^3^/sin(2\q)]^-1/4^
_refine_ls_extinction_method SHELXL
_refine_ls_goodness_of_fit_ref 1.114
_refine_ls_hydrogen_treatment constr
_refine_ls_matrix_type full
_refine_ls_number_parameters 498
_refine_ls_number_reflns 12783
_refine_ls_number_restraints 0
_refine_ls_restrained_S_all 1.114
_refine_ls_R_factor_all 0.0866
_refine_ls_R_factor_gt 0.0568
_refine_ls_shift/su_max 0.001
_refine_ls_shift/su_mean 0.000
_refine_ls_structure_factor_coef Fsqd
_refine_ls_weighting_details 'calc w=1/[\s^2^(Fo^2^)+(0.2000P)^2^+0.0000P] where P=(Fo^2^+2Fc^2^)/3'
_refine_ls_weighting_scheme calc
_refine_ls_wR_factor_gt 0.1640
_refine_ls_wR_factor_ref 0.1752
_reflns_number_gt 8737
_reflns_number_total 12783
_reflns_threshold_expression >2sigma(I)
_cod_data_source_file c2dt11752e.txt
_cod_data_source_block ndthf3.cif
_cod_depositor_comments
;
The following automatic conversions were performed:

'_exptl_absorpt_correction_type' value 'Multi-scan' changed to
'multi-scan' according to
/home/saulius/struct/CIF-dictionaries/cif_core.dic dictionary named
'cif_core.dic' version 2.4.1 from 2010-06-29.

Automatic conversion script
Id: cif_fix_values 1715 2011-07-08 13:25:40Z adriana 
;
_cod_original_cell_volume 11310.4(15)
_cod_original_sg_symbol_H-M Pbcn
_cod_database_code 7018333

loop_
_symmetry_equiv_pos_as_xyz
'x, y, z'
'-x+1/2, -y+1/2, z+1/2'
'x+1/2, -y+1/2, -z'
'-x, y, -z+1/2'
'-x, -y, -z'
'x-1/2, y-1/2, -z-1/2'
'-x-1/2, y-1/2, z'
'x, -y, z-1/2'

loop_
_atom_site_label
_atom_site_type_symbol
_atom_site_fract_x
_atom_site_fract_y
_atom_site_fract_z
_atom_site_U_iso_or_equiv
_atom_site_adp_type
_atom_site_occupancy
_atom_site_symmetry_multiplicity
_atom_site_calc_flag
_atom_site_refinement_flags
Nd1 Nd 0.199513(9) 0.401421(10) 0.263202(12) 0.03183(10) Uani 1 1 d .
O1 O 0.14431(12) 0.42479(14) 0.18300(16) 0.0405(7) Uani 1 1 d .
C1 C 0.11871(16) 0.4339(2) 0.1244(2) 0.0371(10) Uani 1 1 d .
O2 O 0.27640(12) 0.42651(14) 0.22182(15) 0.0383(7) Uani 1 1 d .
C2 C 0.11155(18) 0.3857(2) 0.0787(3) 0.0445(11) Uani 1 1 d .
O3 O 0.20232(12) 0.30386(15) 0.25631(18) 0.0464(8) Uani 1 1 d .
C3 C 0.08660(18) 0.3955(2) 0.0192(3) 0.0447(12) Uani 1 1 d .
H3 H 0.0825 0.3634 -0.0114 0.054 Uiso 1 1 calc R
O5 O 0.23801(15) 0.38201(17) 0.37862(18) 0.0595(10) Uani 1 1 d .
C4 C 0.06713(19) 0.4516(3) 0.0028(3) 0.0552(14) Uani 1 1 d .
H4 H 0.0495 0.4578 -0.0385 0.066 Uiso 1 1 calc R
O4 O 0.11733(12) 0.39586(14) 0.33698(18) 0.0469(9) Uani 1 1 d .
C5 C 0.07360(17) 0.4981(2) 0.0469(3) 0.0482(12) Uani 1 1 d .
H5 H 0.0604 0.5364 0.0353 0.058 Uiso 1 1 calc R
O6 O 0.19354(12) 0.50773(14) 0.31135(17) 0.0448(8) Uani 1 1 d .
C6 C 0.09876(17) 0.49083(19) 0.1077(2) 0.0406(10) Uani 1 1 d .
C7 C 0.1509(3) 0.2864(3) 0.0392(3) 0.084(2) Uani 1 1 d .
H7A H 0.1212 0.2791 0.0087 0.126 Uiso 1 1 calc R
H7B H 0.1646 0.2481 0.0556 0.126 Uiso 1 1 calc R
H7C H 0.1791 0.3078 0.0156 0.126 Uiso 1 1 calc R
C8 C 0.1317(2) 0.3241(2) 0.0985(3) 0.0540(14) Uani 1 1 d .
H8 H 0.1624 0.3298 0.1293 0.065 Uiso 1 1 calc R
C9 C 0.0880(2) 0.2915(3) 0.1376(4) 0.0725(18) Uani 1 1 d .
H9A H 0.0799 0.3138 0.1785 0.109 Uiso 1 1 calc R
H9B H 0.1003 0.2513 0.1494 0.109 Uiso 1 1 calc R
H9C H 0.0561 0.2886 0.1100 0.109 Uiso 1 1 calc R
C10 C 0.0521(2) 0.5557(3) 0.1910(3) 0.0735(17) Uani 1 1 d .
H10A H 0.0576 0.5869 0.2247 0.110 Uiso 1 1 calc R
H10B H 0.0390 0.5193 0.2128 0.110 Uiso 1 1 calc R
H10C H 0.0261 0.5694 0.1581 0.110 Uiso 1 1 calc R
C11 C 0.1045(2) 0.5422(2) 0.1561(3) 0.0509(13) Uani 1 1 d .
H11 H 0.1304 0.5297 0.1912 0.061 Uiso 1 1 calc R
C12 C 0.1261(3) 0.5987(2) 0.1235(4) 0.076(2) Uani 1 1 d .
H12A H 0.1610 0.5904 0.1043 0.115 Uiso 1 1 calc R
H12B H 0.1293 0.6303 0.1572 0.115 Uiso 1 1 calc R
H12C H 0.1019 0.6118 0.0881 0.115 Uiso 1 1 calc R
C14 C 0.3180(2) 0.4287(3) 0.1159(3) 0.0611(15) Uani 1 1 d .
C15 C 0.3642(3) 0.4264(4) 0.0779(4) 0.097(2) Uani 1 1 d .
H15 H 0.3618 0.4242 0.0306 0.116 Uiso 1 1 calc R
C16 C 0.4134(3) 0.4274(5) 0.1081(5) 0.138(4) Uani 1 1 d .
H16 H 0.4447 0.4276 0.0816 0.166 Uiso 1 1 calc R
C17 C 0.4170(3) 0.4279(4) 0.1765(5) 0.106(3) Uani 1 1 d .
H17 H 0.4509 0.4268 0.1971 0.127 Uiso 1 1 calc R
C19 C 0.2415(2) 0.4938(2) 0.0870(3) 0.0583(14) Uani 1 1 d .
H19A H 0.2382 0.5049 0.1341 0.087 Uiso 1 1 calc R
H19B H 0.2065 0.4950 0.0658 0.087 Uiso 1 1 calc R
H19C H 0.2653 0.5220 0.0644 0.087 Uiso 1 1 calc R
C20 C 0.2639(2) 0.4318(3) 0.0818(3) 0.0596(14) Uani 1 1 d .
H20 H 0.2396 0.4048 0.1072 0.072 Uiso 1 1 calc R
C21 C 0.2626(4) 0.4114(3) 0.0085(3) 0.089(2) Uani 1 1 d .
H21A H 0.2889 0.4340 -0.0171 0.134 Uiso 1 1 calc R
H21B H 0.2272 0.4186 -0.0101 0.134 Uiso 1 1 calc R
H21C H 0.2708 0.3687 0.0061 0.134 Uiso 1 1 calc R
C22 C 0.3811(3) 0.4943(3) 0.3194(5) 0.113(3) Uani 1 1 d .
H22A H 0.4155 0.5098 0.3048 0.169 Uiso 1 1 calc R
H22B H 0.3795 0.4945 0.3683 0.169 Uiso 1 1 calc R
H22C H 0.3528 0.5196 0.3015 0.169 Uiso 1 1 calc R
C23 C 0.3742(2) 0.4300(3) 0.2937(4) 0.0744(18) Uani 1 1 d .
H23 H 0.3396 0.4149 0.3112 0.089 Uiso 1 1 calc R
C24 C 0.4181(3) 0.3877(4) 0.3204(4) 0.105(3) Uani 1 1 d .
H24A H 0.4530 0.4048 0.3105 0.157 Uiso 1 1 calc R
H24B H 0.4149 0.3486 0.2987 0.157 Uiso 1 1 calc R
H24C H 0.4141 0.3830 0.3688 0.157 Uiso 1 1 calc R
C25 C 0.19990(18) 0.2470(2) 0.2344(3) 0.0454(12) Uani 1 1 d .
C26 C 0.1615(2) 0.2081(2) 0.2618(3) 0.0511(13) Uani 1 1 d .
C27 C 0.1576(2) 0.1502(2) 0.2351(3) 0.0598(15) Uani 1 1 d .
H27 H 0.1315 0.1236 0.2520 0.072 Uiso 1 1 calc R
C28 C 0.1906(2) 0.1315(2) 0.1857(3) 0.0574(15) Uani 1 1 d .
H28 H 0.1871 0.0922 0.1683 0.069 Uiso 1 1 calc R
C29 C 0.2287(2) 0.1686(2) 0.1607(3) 0.0549(13) Uani 1 1 d .
H29 H 0.2518 0.1544 0.1268 0.066 Uiso 1 1 calc R
C30 C 0.23422(18) 0.2271(2) 0.1842(3) 0.0459(12) Uani 1 1 d .
C31 C 0.0657(2) 0.2133(3) 0.3036(4) 0.091(2) Uani 1 1 d .
H31A H 0.0537 0.2365 0.2650 0.136 Uiso 1 1 calc R
H31B H 0.0445 0.2239 0.3428 0.136 Uiso 1 1 calc R
H31C H 0.0616 0.1705 0.2942 0.136 Uiso 1 1 calc R
C32 C 0.1251(2) 0.2273(2) 0.3177(3) 0.0607(15) Uani 1 1 d .
H32 H 0.1285 0.2716 0.3221 0.073 Uiso 1 1 calc R
C33 C 0.1426(3) 0.1996(3) 0.3847(4) 0.090(2) Uani 1 1 d .
H33A H 0.1249 0.2204 0.4215 0.134 Uiso 1 1 calc R
H33B H 0.1811 0.2037 0.3896 0.134 Uiso 1 1 calc R
H33C H 0.1330 0.1572 0.3855 0.134 Uiso 1 1 calc R
C34 C 0.3237(2) 0.2688(3) 0.2119(3) 0.0672(16) Uani 1 1 d .
H34A H 0.3090 0.2752 0.2566 0.101 Uiso 1 1 calc R
H34B H 0.3483 0.3013 0.2010 0.101 Uiso 1 1 calc R
H34C H 0.3427 0.2306 0.2108 0.101 Uiso 1 1 calc R
C35 C 0.2786(2) 0.2676(2) 0.1606(3) 0.0541(13) Uani 1 1 d .
H35 H 0.2638 0.3090 0.1584 0.065 Uiso 1 1 calc R
C36 C 0.3003(3) 0.2531(3) 0.0913(3) 0.079(2) Uani 1 1 d .
H36A H 0.3190 0.2148 0.0926 0.118 Uiso 1 1 calc R
H36B H 0.3249 0.2846 0.0773 0.118 Uiso 1 1 calc R
H36C H 0.2710 0.2507 0.0594 0.118 Uiso 1 1 calc R
C41 C 0.2557(4) 0.3236(3) 0.4006(4) 0.107(3) Uani 1 1 d .
H41A H 0.2306 0.3068 0.4336 0.129 Uiso 1 1 calc R
H41B H 0.2581 0.2959 0.3622 0.129 Uiso 1 1 calc R
C42 C 0.3062(3) 0.3317(5) 0.4299(5) 0.130(4) Uani 1 1 d .
H42A H 0.3345 0.3280 0.3960 0.156 Uiso 1 1 calc R
H42B H 0.3123 0.3017 0.4654 0.156 Uiso 1 1 calc R
C43 C 0.3049(4) 0.3950(5) 0.4592(4) 0.131(5) Uani 1 1 d .
H43A H 0.2993 0.3938 0.5081 0.157 Uiso 1 1 calc R
H43B H 0.3385 0.4163 0.4500 0.157 Uiso 1 1 calc R
C44 C 0.2593(3) 0.4252(4) 0.4249(4) 0.102(3) Uani 1 1 d .
H44A H 0.2320 0.4372 0.4577 0.122 Uiso 1 1 calc R
H44B H 0.2715 0.4613 0.4008 0.122 Uiso 1 1 calc R
C37 C 0.1127(2) 0.3810(3) 0.4062(3) 0.0569(14) Uani 1 1 d .
H37A H 0.1246 0.4148 0.4344 0.068 Uiso 1 1 calc R
H37B H 0.1346 0.3456 0.4169 0.068 Uiso 1 1 calc R
C38 C 0.0541(2) 0.3678(3) 0.4185(3) 0.0723(18) Uani 1 1 d .
H38A H 0.0462 0.3248 0.4128 0.087 Uiso 1 1 calc R
H38B H 0.0430 0.3807 0.4637 0.087 Uiso 1 1 calc R
C39 C 0.0283(3) 0.4043(4) 0.3658(5) 0.109(3) Uani 1 1 d .
H39A H -0.0067 0.3876 0.3538 0.131 Uiso 1 1 calc R
H39B H 0.0235 0.4461 0.3809 0.131 Uiso 1 1 calc R
C40 C 0.0645(2) 0.4017(3) 0.3089(3) 0.0687(18) Uani 1 1 d .
H40A H 0.0561 0.3669 0.2802 0.082 Uiso 1 1 calc R
H40B H 0.0618 0.4385 0.2818 0.082 Uiso 1 1 calc R
C45 C 0.2287(2) 0.5538(2) 0.2844(4) 0.0655(16) Uani 1 1 d .
H45A H 0.2662 0.5411 0.2884 0.079 Uiso 1 1 calc R
H45B H 0.2208 0.5608 0.2366 0.079 Uiso 1 1 calc R
C46 C 0.2197(3) 0.6078(2) 0.3227(4) 0.077(2) Uani 1 1 d .
H46A H 0.2248 0.6438 0.2947 0.092 Uiso 1 1 calc R
H46B H 0.2439 0.6100 0.3615 0.092 Uiso 1 1 calc R
C47 C 0.1632(3) 0.6025(2) 0.3450(4) 0.0664(17) Uani 1 1 d .
H47A H 0.1387 0.6187 0.3108 0.080 Uiso 1 1 calc R
H47B H 0.1574 0.6239 0.3876 0.080 Uiso 1 1 calc R
C48 C 0.1553(2) 0.5351(2) 0.3536(3) 0.0614(15) Uani 1 1 d .
H48A H 0.1611 0.5232 0.4007 0.074 Uiso 1 1 calc R
H48B H 0.1190 0.5232 0.3403 0.074 Uiso 1 1 calc R
C18 C 0.3703(2) 0.4302(3) 0.2176(3) 0.0626(15) Uiso 1 1 d .
C13 C 0.32096(19) 0.4288(2) 0.1862(2) 0.0417(11) Uiso 1 1 d .

loop_
_atom_site_aniso_label
_atom_site_aniso_U_11
_atom_site_aniso_U_22
_atom_site_aniso_U_33
_atom_site_aniso_U_23
_atom_site_aniso_U_13
_atom_site_aniso_U_12
Nd1 0.03440(15) 0.02973(16) 0.03138(15) 0.00081(9) 0.00117(10) 0.00213(9)
O1 0.0368(16) 0.0430(17) 0.0418(18) -0.0054(15) -0.0088(14) 0.0085(14)
C1 0.026(2) 0.044(3) 0.042(3) 0.005(2) 0.0000(19) 0.0046(18)
O2 0.0331(16) 0.0455(18) 0.0364(18) 0.0012(14) 0.0027(13) 0.0006(14)
C2 0.038(3) 0.052(3) 0.043(3) -0.003(2) -0.002(2) 0.004(2)
O3 0.050(2) 0.032(2) 0.057(2) -0.0019(15) -0.0001(15) 0.0049(13)
C3 0.032(2) 0.061(3) 0.041(3) -0.003(2) -0.004(2) 0.001(2)
O5 0.069(2) 0.067(2) 0.043(2) 0.0055(18) -0.0117(18) 0.0241(19)
C4 0.035(3) 0.088(4) 0.042(3) 0.010(3) -0.007(2) -0.002(3)
O4 0.0298(16) 0.058(2) 0.053(2) 0.0025(16) 0.0122(15) 0.0035(13)
C5 0.033(2) 0.052(3) 0.060(3) 0.020(3) -0.001(2) 0.004(2)
O6 0.0472(18) 0.0364(18) 0.051(2) -0.0090(15) 0.0103(15) -0.0030(14)
C6 0.030(2) 0.039(3) 0.053(3) 0.006(2) -0.001(2) -0.0016(18)
C7 0.104(5) 0.073(4) 0.074(5) -0.029(3) -0.010(4) 0.040(4)
C8 0.061(3) 0.043(3) 0.058(3) -0.018(2) -0.018(3) 0.016(2)
C9 0.062(4) 0.051(3) 0.104(5) 0.010(3) -0.002(3) 0.009(3)
C10 0.068(4) 0.068(4) 0.085(5) -0.007(3) 0.016(3) 0.006(3)
C11 0.053(3) 0.032(3) 0.068(4) 0.002(2) -0.010(3) 0.007(2)
C12 0.077(4) 0.032(3) 0.121(6) -0.004(3) 0.007(4) -0.012(3)
C14 0.044(3) 0.070(4) 0.070(4) 0.009(3) 0.017(3) 0.002(3)
C15 0.066(4) 0.153(7) 0.072(5) 0.025(5) 0.020(4) 0.011(5)
C16 0.065(5) 0.228(11) 0.122(8) 0.061(8) 0.052(5) 0.027(6)
C17 0.038(3) 0.165(8) 0.114(7) 0.058(6) 0.012(4) 0.012(4)
C19 0.061(3) 0.056(3) 0.058(3) 0.012(3) 0.005(3) 0.006(3)
C20 0.062(3) 0.069(4) 0.048(3) 0.008(3) 0.009(3) 0.006(3)
C21 0.135(7) 0.085(5) 0.049(4) -0.001(3) 0.014(4) 0.012(4)
C22 0.119(6) 0.065(5) 0.154(8) 0.007(5) -0.043(6) -0.020(4)
C23 0.042(3) 0.083(5) 0.098(5) 0.017(4) -0.012(3) -0.010(3)
C24 0.088(5) 0.126(6) 0.101(6) 0.025(5) -0.040(5) 0.037(5)
C25 0.049(3) 0.032(3) 0.056(3) 0.002(2) -0.014(2) 0.009(2)
C26 0.053(3) 0.031(3) 0.069(4) 0.007(2) -0.005(3) 0.006(2)
C27 0.058(3) 0.031(3) 0.090(5) 0.006(3) -0.015(3) 0.002(2)
C28 0.054(3) 0.038(3) 0.080(4) -0.006(3) -0.014(3) 0.007(2)
C29 0.059(3) 0.046(3) 0.060(3) -0.005(3) -0.009(3) 0.021(3)
C30 0.040(3) 0.042(3) 0.055(3) -0.001(2) -0.006(2) 0.014(2)
C31 0.064(4) 0.081(5) 0.127(7) -0.001(4) 0.017(4) 0.000(3)
C32 0.063(3) 0.041(3) 0.079(4) 0.005(3) 0.017(3) -0.005(2)
C33 0.100(5) 0.090(5) 0.079(5) 0.018(4) 0.009(4) -0.002(4)
C34 0.057(3) 0.056(4) 0.088(4) 0.009(3) -0.015(3) 0.012(3)
C35 0.056(3) 0.032(3) 0.074(4) 0.004(2) 0.014(3) 0.012(2)
C36 0.109(5) 0.060(4) 0.067(4) 0.005(3) 0.023(4) 0.023(3)
C41 0.160(8) 0.070(5) 0.091(6) 0.036(4) -0.025(6) 0.031(5)
C42 0.100(6) 0.170(10) 0.121(8) 0.052(7) -0.012(6) 0.072(6)
C43 0.108(7) 0.221(13) 0.064(5) -0.030(6) -0.034(5) 0.093(7)
C44 0.113(6) 0.127(6) 0.064(4) -0.039(5) -0.053(4) 0.049(5)
C37 0.061(3) 0.062(3) 0.047(3) -0.001(3) 0.008(3) 0.002(3)
C38 0.070(4) 0.073(4) 0.074(4) -0.016(3) 0.027(3) -0.017(3)
C39 0.052(4) 0.133(7) 0.142(9) 0.031(6) 0.038(5) 0.010(4)
C40 0.033(3) 0.105(5) 0.068(4) 0.016(3) 0.003(3) 0.002(3)
C45 0.056(3) 0.045(3) 0.095(5) -0.006(3) 0.012(3) -0.007(2)
C46 0.123(6) 0.040(3) 0.067(4) -0.012(3) 0.023(4) -0.008(3)
C47 0.084(4) 0.037(3) 0.078(5) -0.009(3) 0.020(4) 0.006(3)
C48 0.056(3) 0.055(3) 0.074(4) -0.014(3) 0.016(3) 0.004(3)

loop_
_atom_type_symbol
_atom_type_description
_atom_type_scat_dispersion_real
_atom_type_scat_dispersion_imag
_atom_type_scat_source
C C 0.0033 0.0016 'International Tables Vol C Tables 4.2.6.8 and 6.1.1.4'
H H 0.0000 0.0000 'International Tables Vol C Tables 4.2.6.8 and 6.1.1.4'
O O 0.0106 0.0060 'International Tables Vol C Tables 4.2.6.8 and 6.1.1.4'
Nd Nd -0.1943 3.0179 'International Tables Vol C Tables 4.2.6.8 and 6.1.1.4'

loop_
_geom_angle_atom_site_label_1
_geom_angle_atom_site_label_2
_geom_angle_atom_site_label_3
_geom_angle
O2 Nd1 O1 103.03(11)
O2 Nd1 O3 101.76(12)
O1 Nd1 O3 102.27(12)
O2 Nd1 O5 92.84(12)
O1 Nd1 O5 161.81(12)
O3 Nd1 O5 82.80(13)
O2 Nd1 O4 162.84(11)
O1 Nd1 O4 85.37(12)
O3 Nd1 O4 90.81(11)
O5 Nd1 O4 77.04(12)
O2 Nd1 O6 87.51(11)
O1 Nd1 O6 90.96(11)
O3 Nd1 O6 161.51(11)
O5 Nd1 O6 80.77(12)
O4 Nd1 O6 77.30(10)
C1 O1 Nd1 167.1(3)
O1 C1 C6 120.7(4)
O1 C1 C2 120.2(4)
C6 C1 C2 119.1(4)
C13 O2 Nd1 164.3(3)
C3 C2 C1 119.9(4)
C3 C2 C8 121.7(4)
C1 C2 C8 118.4(4)
C25 O3 Nd1 163.9(3)
C2 C3 C4 120.9(5)
C44 O5 C41 107.1(5)
C44 O5 Nd1 127.7(4)
C41 O5 Nd1 123.2(4)
C5 C4 C3 119.4(5)
C37 O4 C40 108.7(4)
C37 O4 Nd1 129.8(3)
C40 O4 Nd1 121.2(3)
C4 C5 C6 122.1(4)
C48 O6 C45 109.2(4)
C48 O6 Nd1 131.4(3)
C45 O6 Nd1 118.5(3)
C5 C6 C1 118.6(4)
C5 C6 C11 121.3(4)
C1 C6 C11 120.1(4)
C2 C8 C9 108.9(4)
C2 C8 C7 113.7(5)
C9 C8 C7 111.1(5)
C6 C11 C12 113.1(5)
C6 C11 C10 111.2(4)
C12 C11 C10 110.1(4)
C15 C14 C13 120.1(6)
C15 C14 C20 120.3(6)
C13 C14 C20 119.5(5)
C16 C15 C14 120.8(7)
C17 C16 C15 119.7(7)
C16 C17 C18 121.3(7)
C19 C20 C21 109.4(5)
C19 C20 C14 110.3(5)
C21 C20 C14 115.6(5)
C18 C23 C22 109.7(6)
C18 C23 C24 113.0(6)
C22 C23 C24 111.9(6)
O3 C25 C30 120.4(5)
O3 C25 C26 119.1(5)
C30 C25 C26 120.5(5)
C27 C26 C25 117.9(5)
C27 C26 C32 120.2(5)
C25 C26 C32 122.0(5)
C28 C27 C26 121.2(5)
C29 C28 C27 120.7(5)
C28 C29 C30 121.1(5)
C25 C30 C29 118.5(5)
C25 C30 C35 119.5(4)
C29 C30 C35 121.9(5)
C26 C32 C33 110.9(5)
C26 C32 C31 113.2(5)
C33 C32 C31 110.6(5)
C30 C35 C36 115.0(5)
C30 C35 C34 110.5(5)
C36 C35 C34 110.3(5)
C42 C41 O5 106.8(7)
C41 C42 C43 105.0(7)
C44 C43 C42 104.8(7)
O5 C44 C43 106.2(6)
O4 C37 C38 106.3(5)
C39 C38 C37 101.7(5)
C40 C39 C38 104.9(5)
O4 C40 C39 106.0(6)
C46 C45 O6 107.2(5)
C45 C46 C47 103.9(5)
C46 C47 C48 103.7(4)
O6 C48 C47 105.6(4)
C13 C18 C17 118.1(6)
C13 C18 C23 120.4(5)
C17 C18 C23 121.3(6)
O2 C13 C18 120.8(5)
O2 C13 C14 119.4(4)
C18 C13 C14 119.9(5)

loop_
_geom_bond_atom_site_label_1
_geom_bond_atom_site_label_2
_geom_bond_distance
Nd1 O2 2.183(3)
Nd1 O1 2.189(3)
Nd1 O3 2.189(3)
Nd1 O5 2.545(3)
Nd1 O4 2.550(3)
Nd1 O6 2.572(3)
O1 C1 1.355(5)
C1 C6 1.411(6)
C1 C2 1.425(7)
O2 C13 1.333(6)
C2 C3 1.365(7)
C2 C8 1.523(7)
O3 C25 1.348(6)
C3 C4 1.388(7)
O5 C44 1.442(8)
O5 C41 1.449(7)
C4 C5 1.374(7)
O4 C37 1.431(6)
O4 C40 1.452(6)
C5 C6 1.382(7)
O6 C48 1.421(6)
O6 C45 1.464(6)
C6 C11 1.510(7)
C7 C8 1.536(7)
C8 C9 1.535(8)
C10 C11 1.526(7)
C11 C12 1.524(7)
C14 C15 1.393(8)
C14 C13 1.409(8)
C14 C20 1.528(8)
C15 C16 1.381(12)
C16 C17 1.374(12)
C17 C18 1.437(9)
C19 C20 1.501(8)
C20 C21 1.538(8)
C22 C23 1.539(10)
C23 C18 1.526(9)
C23 C24 1.552(8)
C25 C30 1.398(7)
C25 C26 1.415(7)
C26 C27 1.403(7)
C26 C32 1.510(7)
C27 C28 1.360(8)
C28 C29 1.364(8)
C29 C30 1.400(7)
C30 C35 1.517(7)
C31 C32 1.557(8)
C32 C33 1.542(9)
C34 C35 1.533(8)
C35 C36 1.527(8)
C41 C42 1.413(11)
C42 C43 1.535(12)
C43 C44 1.502(9)
C37 C38 1.527(8)
C38 C39 1.486(10)
C39 C40 1.460(10)
C45 C46 1.452(8)
C46 C47 1.497(9)
C47 C48 1.532(7)
C18 C13 1.397(7)

loop_
_platon_squeeze_void_nr
_platon_squeeze_void_average_x
_platon_squeeze_void_average_y
_platon_squeeze_void_average_z
_platon_squeeze_void_volume
_platon_squeeze_void_count_electrons
1 0.000 0.000 -0.014 1287 544
2 0.500 0.500 -0.037 1287 543
